data_7034374
loop_
_publ_author_name
'Yang, Jingying'
'Xie, Zuowei'

_publ_section_title
;
 Synthesis, structure and reactivity of rare-earth metallacarborane alkyls
 [\h(1):\h(5)-O(CH2)2C2B9H9]Ln(\s:\h(1)-CH2C6H4-o-NMe2)(THF)2.
;
_journal_issue 14
_journal_name_full 'Dalton transactions (Cambridge, England : 2003)'
_journal_page_first 6630
_journal_page_last 6637
_journal_paper_doi 10.1039/c5dt00095e
_journal_volume 44
_journal_year 2015
_chemical_formula_sum 'C39 H59 B9 N3 O5 Y'
_chemical_formula_weight 836.09
_chemical_name_systematic
; 
 ? 
;
_space_group_IT_number 14
_symmetry_cell_setting monoclinic
_symmetry_space_group_name_Hall '-P 2ybc'
_symmetry_space_group_name_H-M 'P 1 21/c 1'
_atom_sites_solution_hydrogens geom
_atom_sites_solution_primary direct
_atom_sites_solution_secondary difmap
_audit_creation_method SHELXL-97
_audit_update_record
;
2015-02-12 deposited with the CCDC.
2015-03-04 downloaded from the CCDC.
;
_cell_angle_alpha 90.00
_cell_angle_beta 104.141(2)
_cell_angle_gamma 90.00
_cell_formula_units_Z 4
_cell_length_a 12.1388(10)
_cell_length_b 17.5513(14)
_cell_length_c 21.6196(19)
_cell_measurement_reflns_used 150
_cell_measurement_temperature 296(2)
_cell_measurement_theta_max 15
_cell_measurement_theta_min 15
_cell_volume 4466.5(6)
_computing_cell_refinement 'BRUKER KAPPA APEXII DUO DIFFRACTOMETER'
_computing_data_collection 'BRUKER KAPPA APEXII DUO DIFFRACTOMETER'
_computing_data_reduction 'BRUKER KAPPA APEXII DUO DIFFRACTOMETER'
_computing_molecular_graphics 'BRUKER SHELXTL'
_computing_publication_material 'BRUKER SHELXTL'
_computing_structure_refinement 'SHELXL-97 (Sheldrick, 2008)'
_computing_structure_solution 'SHELXS-97 (Sheldrick, 2008)'
_diffrn_ambient_temperature 296(2)
_diffrn_measured_fraction_theta_full 1.000
_diffrn_measured_fraction_theta_max 1.000
_diffrn_measurement_device_type 'BRUKER KAPPA APEXII DUO DIFFRACTOMETER'
_diffrn_measurement_method 'PHI & OMEGA SCAN'
_diffrn_radiation_monochromator graphite
_diffrn_radiation_source 'fine-focus sealed tube'
_diffrn_radiation_type MoK\a
_diffrn_radiation_wavelength 0.71073
_diffrn_reflns_av_R_equivalents 0.1835
_diffrn_reflns_av_unetI/netI 0.1485
_diffrn_reflns_limit_h_max 14
_diffrn_reflns_limit_h_min -14
_diffrn_reflns_limit_k_max 21
_diffrn_reflns_limit_k_min -20
_diffrn_reflns_limit_l_max 25
_diffrn_reflns_limit_l_min -25
_diffrn_reflns_number 41738
_diffrn_reflns_theta_full 25.25
_diffrn_reflns_theta_max 25.25
_diffrn_reflns_theta_min 1.51
_exptl_absorpt_coefficient_mu 1.349
_exptl_absorpt_correction_T_max 0.6939
_exptl_absorpt_correction_T_min 0.5172
_exptl_absorpt_correction_type multi-scan
_exptl_crystal_colour colourless
_exptl_crystal_density_diffrn 1.243
_exptl_crystal_density_method 'not measured'
_exptl_crystal_description block
_exptl_crystal_F_000 1752
_exptl_crystal_size_max 0.50
_exptl_crystal_size_mid 0.40
_exptl_crystal_size_min 0.30
_refine_diff_density_max 0.667
_refine_diff_density_min -0.544
_refine_diff_density_rms 0.099
_refine_ls_extinction_method none
_refine_ls_goodness_of_fit_ref 0.996
_refine_ls_hydrogen_treatment riding
_refine_ls_matrix_type full
_refine_ls_number_parameters 533
_refine_ls_number_reflns 8085
_refine_ls_number_restraints 32
_refine_ls_restrained_S_all 1.002
_refine_ls_R_factor_all 0.1211
_refine_ls_R_factor_gt 0.0718
_refine_ls_shift/su_max 0.001
_refine_ls_shift/su_mean 0.000
_refine_ls_structure_factor_coef Fsqd
_refine_ls_weighting_details 'calc w=1/[\s^2^(Fo^2^)+(0.1017P)^2^+0.0000P] where P=(Fo^2^+2Fc^2^)/3'
_refine_ls_weighting_scheme calc
_refine_ls_wR_factor_gt 0.1731
_refine_ls_wR_factor_ref 0.2100
_reflns_number_gt 5044
_reflns_number_total 8085
_reflns_threshold_expression >2sigma(I)
_cod_data_source_file c5dt00095e1.cif
_cod_data_source_block 7a
_cod_depositor_comments
;
The following automatic conversions were performed:

'_symmetry_cell_setting' value 'Monoclinic' changed to 'monoclinic'
according to
/usr/data/users/saulius/crontab/automatic-downloads/rss-feeds/RSC/lib/dictionaries/cif_core.dic
dictionary named 'cif_core.dic' version 2.4.2 from 2011-04-26.

Automatic conversion script
Id: cif_fix_values 3105 2015-03-04 15:46:00Z robertas 

 Adding full bibliography for 7034370--7034375.cif.
;
_cod_original_sg_symbol_H-M P2(1)/c
_cod_database_code 7034374

loop_
_symmetry_equiv_pos_as_xyz
'x, y, z'
'-x, y+1/2, -z+1/2'
'-x, -y, -z'
'x, -y-1/2, z-1/2'

loop_
_atom_site_label
_atom_site_type_symbol
_atom_site_fract_x
_atom_site_fract_y
_atom_site_fract_z
_atom_site_U_iso_or_equiv
_atom_site_adp_type
_atom_site_occupancy
_atom_site_symmetry_multiplicity
_atom_site_calc_flag
_atom_site_refinement_flags
_atom_site_disorder_assembly
_atom_site_disorder_group
Y1 Y 0.32743(4) 0.41654(3) 0.81706(2) 0.03447(19) Uani 1 1 d . . .
O1 O 0.3413(3) 0.3575(2) 0.92914(15) 0.0515(10) Uani 1 1 d . . .
O2 O 0.2252(3) 0.3062(2) 0.79393(15) 0.0452(9) Uani 1 1 d . . .
O3 O 0.2503(3) 0.41464(19) 0.71613(15) 0.0407(8) Uani 1 1 d . . .
N1 N 0.2465(5) 0.0770(3) 0.8206(3) 0.0636(14) Uani 1 1 d . . .
N2 N 0.1661(3) 0.2966(2) 0.68533(16) 0.0375(10) Uani 1 1 d . . .
N3 N 0.2141(4) 0.3754(3) 0.61164(19) 0.0529(13) Uani 1 1 d . . .
C1 C 0.5157(5) 0.4034(4) 0.9195(3) 0.0491(15) Uani 1 1 d . . .
C2 C 0.4914(4) 0.3237(3) 0.8864(2) 0.0432(13) Uani 1 1 d . . .
C11 C 0.4328(5) 0.4079(4) 0.9623(3) 0.0636(18) Uani 1 1 d . . .
H11A H 0.4673 0.3896 1.0050 0.076 Uiso 1 1 calc R . .
H11B H 0.4057 0.4595 0.9648 0.076 Uiso 1 1 calc R . .
C12 C 0.4000(5) 0.2895(4) 0.9153(3) 0.0504(14) Uani 1 1 d . . .
H12A H 0.3494 0.2565 0.8851 0.061 Uiso 1 1 calc R . .
H12B H 0.4330 0.2610 0.9538 0.061 Uiso 1 1 calc R . .
C13 C 0.1715(4) 0.2716(3) 0.7454(2) 0.0359(12) Uani 1 1 d . . .
C14 C 0.1107(5) 0.1994(3) 0.7538(2) 0.0462(14) Uani 1 1 d . . .
H14A H 0.0318 0.2035 0.7304 0.055 Uiso 1 1 calc R . .
H14B H 0.1443 0.1573 0.7358 0.055 Uiso 1 1 calc R . .
C15 C 0.1158(5) 0.1826(3) 0.8224(2) 0.0450(13) Uani 1 1 d . . .
C16 C 0.0506(6) 0.2251(4) 0.8536(3) 0.0612(17) Uani 1 1 d . . .
H16A H -0.0004 0.2606 0.8308 0.073 Uiso 1 1 calc R . .
C17 C 0.0596(8) 0.2160(5) 0.9184(3) 0.083(2) Uani 1 1 d . . .
H17A H 0.0165 0.2459 0.9391 0.100 Uiso 1 1 calc R . .
C18 C 0.1318(8) 0.1629(5) 0.9510(3) 0.084(3) Uani 1 1 d . . .
H18A H 0.1393 0.1575 0.9947 0.101 Uiso 1 1 calc R . .
C19 C 0.1948(7) 0.1162(5) 0.9208(3) 0.075(2) Uani 1 1 d . . .
H19A H 0.2425 0.0792 0.9439 0.090 Uiso 1 1 calc R . .
C20 C 0.1864(5) 0.1253(4) 0.8551(3) 0.0517(15) Uani 1 1 d . . .
C21 C 0.2556(8) -0.0031(4) 0.8412(4) 0.106(3) Uani 1 1 d . . .
H21A H 0.1820 -0.0215 0.8430 0.159 Uiso 1 1 calc R . .
H21B H 0.3067 -0.0069 0.8827 0.159 Uiso 1 1 calc R . .
H21C H 0.2841 -0.0331 0.8113 0.159 Uiso 1 1 calc R . .
C22 C 0.3559(6) 0.1072(5) 0.8166(4) 0.089(2) Uani 1 1 d . . .
H22A H 0.3471 0.1592 0.8025 0.133 Uiso 1 1 calc R . .
H22B H 0.3850 0.0776 0.7868 0.133 Uiso 1 1 calc R . .
H22C H 0.4080 0.1048 0.8578 0.133 Uiso 1 1 calc R . .
C23 C 0.1077(5) 0.2476(3) 0.6325(2) 0.0447(13) Uani 1 1 d . . .
C24 C 0.1697(6) 0.1916(4) 0.6114(3) 0.0558(16) Uani 1 1 d . . .
C25 C 0.1112(8) 0.1433(4) 0.5636(3) 0.079(2) Uani 1 1 d . . .
H25A H 0.1501 0.1048 0.5483 0.095 Uiso 1 1 calc R . .
C26 C -0.0045(8) 0.1520(5) 0.5386(3) 0.084(2) Uani 1 1 d . . .
H26A H -0.0427 0.1188 0.5072 0.100 Uiso 1 1 calc R . .
C27 C -0.0627(6) 0.2081(5) 0.5593(3) 0.072(2) Uani 1 1 d . . .
H27A H -0.1402 0.2132 0.5415 0.087 Uiso 1 1 calc R . .
C28 C -0.0083(5) 0.2590(4) 0.6074(2) 0.0554(16) Uani 1 1 d . . .
C29 C -0.0720(5) 0.3212(4) 0.6297(3) 0.0702(19) Uani 1 1 d . . .
H29A H -0.0214 0.3496 0.6627 0.105 Uiso 1 1 calc R . .
H29B H -0.1319 0.2998 0.6461 0.105 Uiso 1 1 calc R . .
H29C H -0.1039 0.3545 0.5946 0.105 Uiso 1 1 calc R . .
C30 C 0.2944(6) 0.1821(4) 0.6363(3) 0.080(2) Uani 1 1 d . . .
H30A H 0.3222 0.2196 0.6687 0.121 Uiso 1 1 calc R . .
H30B H 0.3313 0.1886 0.6022 0.121 Uiso 1 1 calc R . .
H30C H 0.3101 0.1320 0.6541 0.121 Uiso 1 1 calc R . .
C31 C 0.2150(4) 0.3676(3) 0.6699(2) 0.0393(12) Uani 1 1 d . . .
C32 C 0.2562(6) 0.4439(4) 0.5918(2) 0.0553(16) Uani 1 1 d . . .
C33 C 0.3639(7) 0.4446(5) 0.5811(3) 0.077(2) Uani 1 1 d . . .
C34 C 0.4002(9) 0.5109(7) 0.5558(4) 0.099(3) Uani 1 1 d . . .
H34A H 0.4717 0.5116 0.5474 0.119 Uiso 1 1 calc R . .
C35 C 0.3345(11) 0.5734(6) 0.5433(4) 0.107(4) Uani 1 1 d . . .
H35A H 0.3612 0.6172 0.5276 0.129 Uiso 1 1 calc R . .
C36 C 0.2285(10) 0.5721(5) 0.5540(4) 0.101(3) Uani 1 1 d . . .
H36A H 0.1821 0.6147 0.5441 0.122 Uiso 1 1 calc R . .
C37 C 0.1884(7) 0.5086(4) 0.5793(3) 0.074(2) Uani 1 1 d . . .
C38 C 0.0730(8) 0.5085(5) 0.5921(4) 0.110(3) Uani 1 1 d . . .
H38A H 0.0593 0.4600 0.6094 0.166 Uiso 1 1 calc R . .
H38B H 0.0168 0.5173 0.5530 0.166 Uiso 1 1 calc R . .
H38C H 0.0685 0.5480 0.6221 0.166 Uiso 1 1 calc R . .
C39 C 0.4387(7) 0.3752(6) 0.5946(4) 0.108(3) Uani 1 1 d . . .
H39A H 0.5097 0.3856 0.5842 0.162 Uiso 1 1 calc R . .
H39B H 0.4018 0.3333 0.5691 0.162 Uiso 1 1 calc R . .
H39C H 0.4523 0.3622 0.6389 0.162 Uiso 1 1 calc R . .
O4 O 0.3058(3) 0.5490(2) 0.79887(18) 0.0539(10) Uani 1 1 d D B .
C40 C 0.3312(8) 0.5853(4) 0.7438(4) 0.085(2) Uani 1 1 d D . .
H40A H 0.2950 0.5593 0.7045 0.102 Uiso 1 1 calc R A 1
H40B H 0.4124 0.5884 0.7476 0.102 Uiso 1 1 calc R A 1
C41 C 0.2792(19) 0.6638(8) 0.7480(8) 0.176(9) Uani 0.690(19) 1 d PDU B 1
H41A H 0.1969 0.6618 0.7391 0.211 Uiso 0.690(19) 1 calc PR B 1
H41B H 0.3021 0.7005 0.7200 0.211 Uiso 0.690(19) 1 calc PR B 1
C42 C 0.3363(19) 0.6807(9) 0.8219(8) 0.153(8) Uani 0.690(19) 1 d PDU B 1
H42A H 0.4184 0.6846 0.8310 0.184 Uiso 0.690(19) 1 calc PR B 1
H42B H 0.3046 0.7252 0.8377 0.184 Uiso 0.690(19) 1 calc PR B 1
C41' C 0.369(2) 0.6632(10) 0.7737(13) 0.092(10) Uani 0.310(19) 1 d PDU B 2
H41C H 0.3746 0.7010 0.7419 0.111 Uiso 0.310(19) 1 calc PR B 2
H41D H 0.4404 0.6603 0.8058 0.111 Uiso 0.310(19) 1 calc PR B 2
C42' C 0.265(2) 0.6784(11) 0.8038(11) 0.072(9) Uani 0.310(19) 1 d PDU B 2
H42C H 0.2714 0.7253 0.8282 0.087 Uiso 0.310(19) 1 calc PR B 2
H42D H 0.1919 0.6751 0.7733 0.087 Uiso 0.310(19) 1 calc PR B 2
C43 C 0.2967(8) 0.6068(4) 0.8450(4) 0.081(2) Uani 1 1 d D . .
H43A H 0.3438 0.5938 0.8867 0.097 Uiso 1 1 calc R B 1
H43B H 0.2186 0.6114 0.8481 0.097 Uiso 1 1 calc R B 1
O5 O 0.1551(3) 0.4536(3) 0.84410(17) 0.0548(10) Uani 1 1 d . . .
C44 C 0.0594(6) 0.4784(6) 0.7927(3) 0.088(3) Uani 1 1 d . . .
H44A H 0.0795 0.5238 0.7724 0.105 Uiso 1 1 calc R . .
H44B H 0.0387 0.4387 0.7608 0.105 Uiso 1 1 calc R . .
C45 C -0.0310(8) 0.4936(9) 0.8202(5) 0.176(7) Uani 1 1 d . . .
H45A H -0.1014 0.4751 0.7927 0.211 Uiso 1 1 calc R . .
H45B H -0.0380 0.5481 0.8256 0.211 Uiso 1 1 calc R . .
C46 C -0.0102(6) 0.4563(5) 0.8812(4) 0.091(3) Uani 1 1 d . . .
H46A H -0.0542 0.4097 0.8781 0.110 Uiso 1 1 calc R . .
H46B H -0.0309 0.4893 0.9125 0.110 Uiso 1 1 calc R . .
C47 C 0.1131(5) 0.4392(4) 0.8995(3) 0.0652(18) Uani 1 1 d . . .
H47A H 0.1513 0.4716 0.9346 0.078 Uiso 1 1 calc R . .
H47B H 0.1258 0.3864 0.9126 0.078 Uiso 1 1 calc R . .
B3 B 0.4999(5) 0.3280(4) 0.8111(3) 0.0442(15) Uani 1 1 d . . .
H3 H 0.4527 0.2909 0.7726 0.053 Uiso 1 1 calc R . .
B4 B 0.5369(5) 0.4218(4) 0.7984(3) 0.0468(16) Uani 1 1 d . . .
H4 H 0.5191 0.4503 0.7517 0.056 Uiso 1 1 calc R . .
B5 B 0.5388(5) 0.4685(4) 0.8707(3) 0.0505(17) Uani 1 1 d . . .
H5 H 0.5174 0.5290 0.8741 0.061 Uiso 1 1 calc R . .
B6 B 0.6204(6) 0.3358(5) 0.9428(3) 0.065(2) Uani 1 1 d . . .
H6 H 0.6467 0.3084 0.9899 0.078 Uiso 1 1 calc R . .
B7 B 0.6101(6) 0.2842(4) 0.8706(3) 0.0560(18) Uani 1 1 d . . .
H7 H 0.6292 0.2230 0.8704 0.067 Uiso 1 1 calc R . .
B8 B 0.6427(6) 0.3508(4) 0.8152(3) 0.0550(18) Uani 1 1 d . . .
H8 H 0.6864 0.3323 0.7788 0.066 Uiso 1 1 calc R . .
B9 B 0.6691(6) 0.4415(5) 0.8525(4) 0.0588(19) Uani 1 1 d . . .
H9 H 0.7292 0.4829 0.8409 0.071 Uiso 1 1 calc R . .
B10 B 0.6524(6) 0.4310(5) 0.9318(4) 0.065(2) Uani 1 1 d . . .
H10 H 0.7000 0.4658 0.9717 0.078 Uiso 1 1 calc R . .
B11 B 0.7166(6) 0.3558(5) 0.8976(4) 0.063(2) Uani 1 1 d . . .
H11 H 0.8071 0.3412 0.9144 0.075 Uiso 1 1 calc R . .

loop_
_atom_site_aniso_label
_atom_site_aniso_U_11
_atom_site_aniso_U_22
_atom_site_aniso_U_33
_atom_site_aniso_U_23
_atom_site_aniso_U_13
_atom_site_aniso_U_12
Y1 0.0336(3) 0.0375(3) 0.0308(3) -0.0024(2) 0.00484(18) -0.0038(2)
O1 0.046(2) 0.070(3) 0.0367(19) 0.0020(18) 0.0062(16) -0.003(2)
O2 0.054(2) 0.047(2) 0.0309(18) 0.0042(16) 0.0017(16) -0.0193(19)
O3 0.049(2) 0.040(2) 0.0308(17) 0.0031(15) 0.0053(15) -0.0054(18)
N1 0.067(4) 0.047(3) 0.071(3) 0.006(3) 0.004(3) 0.004(3)
N2 0.043(2) 0.039(3) 0.027(2) -0.0025(17) 0.0024(17) -0.009(2)
N3 0.070(3) 0.058(3) 0.031(2) -0.001(2) 0.013(2) -0.014(3)
C1 0.037(3) 0.063(4) 0.044(3) -0.014(3) 0.003(2) -0.004(3)
C2 0.040(3) 0.042(3) 0.041(3) 0.001(2) -0.002(2) -0.002(3)
C11 0.056(4) 0.087(5) 0.042(3) -0.018(3) 0.001(3) 0.000(4)
C12 0.052(3) 0.054(4) 0.042(3) 0.012(3) 0.005(2) 0.001(3)
C13 0.040(3) 0.038(3) 0.026(2) -0.004(2) 0.002(2) -0.008(2)
C14 0.057(3) 0.043(3) 0.035(3) -0.001(2) 0.005(2) -0.010(3)
C15 0.057(3) 0.037(3) 0.038(3) 0.001(2) 0.005(2) -0.012(3)
C16 0.080(4) 0.052(4) 0.050(3) -0.002(3) 0.013(3) -0.012(4)
C17 0.136(7) 0.065(5) 0.061(4) -0.012(4) 0.048(5) -0.013(5)
C18 0.123(7) 0.086(6) 0.042(4) 0.003(4) 0.018(4) -0.037(6)
C19 0.095(5) 0.076(5) 0.047(4) 0.016(3) 0.003(4) -0.018(5)
C20 0.057(4) 0.049(4) 0.046(3) 0.006(3) 0.006(3) -0.013(3)
C21 0.125(8) 0.050(5) 0.138(7) 0.019(5) 0.025(6) 0.002(5)
C22 0.069(5) 0.075(6) 0.123(7) 0.002(5) 0.023(5) 0.000(4)
C23 0.053(3) 0.050(4) 0.027(2) -0.002(2) 0.001(2) -0.013(3)
C24 0.076(4) 0.050(4) 0.043(3) -0.006(3) 0.016(3) 0.001(3)
C25 0.128(7) 0.063(5) 0.044(3) -0.017(3) 0.020(4) -0.015(5)
C26 0.118(7) 0.079(6) 0.040(4) -0.014(3) -0.008(4) -0.032(5)
C27 0.071(5) 0.090(6) 0.045(4) 0.002(4) -0.006(3) -0.027(4)
C28 0.054(4) 0.068(4) 0.037(3) 0.008(3) -0.003(3) -0.015(3)
C29 0.042(4) 0.091(6) 0.070(4) 0.010(4) 0.000(3) -0.001(4)
C30 0.090(6) 0.065(5) 0.088(5) -0.005(4) 0.026(4) 0.010(4)
C31 0.036(3) 0.046(3) 0.034(3) -0.002(2) 0.005(2) 0.001(3)
C32 0.077(4) 0.061(4) 0.028(3) -0.003(3) 0.013(3) -0.022(4)
C33 0.101(6) 0.092(6) 0.041(3) -0.015(3) 0.024(4) -0.037(5)
C34 0.122(8) 0.112(8) 0.073(5) -0.020(5) 0.042(5) -0.065(7)
C35 0.166(11) 0.098(8) 0.062(5) -0.009(5) 0.035(6) -0.067(8)
C36 0.146(9) 0.074(6) 0.083(6) 0.017(4) 0.025(6) -0.025(6)
C37 0.101(6) 0.068(5) 0.051(4) 0.012(3) 0.016(4) -0.022(5)
C38 0.126(8) 0.083(6) 0.125(7) 0.051(5) 0.037(6) 0.024(6)
C39 0.081(6) 0.136(9) 0.116(7) -0.008(6) 0.043(5) -0.016(6)
O4 0.061(3) 0.038(2) 0.067(2) 0.0024(19) 0.023(2) -0.002(2)
C40 0.119(7) 0.054(5) 0.099(6) 0.012(4) 0.059(5) -0.010(5)
C41 0.195(13) 0.157(12) 0.180(12) 0.038(8) 0.055(9) 0.001(9)
C42 0.166(12) 0.135(11) 0.161(11) -0.023(8) 0.045(9) -0.009(8)
C41' 0.109(13) 0.082(13) 0.089(13) 0.017(8) 0.030(9) -0.024(9)
C42' 0.076(11) 0.067(12) 0.078(11) -0.006(8) 0.028(8) -0.001(8)
C43 0.105(6) 0.047(4) 0.099(5) -0.012(4) 0.040(5) 0.011(4)
O5 0.041(2) 0.076(3) 0.051(2) 0.007(2) 0.0185(18) 0.009(2)
C44 0.054(4) 0.135(8) 0.074(5) 0.027(5) 0.016(4) 0.020(5)
C45 0.074(6) 0.328(19) 0.146(9) 0.141(11) 0.064(6) 0.091(9)
C46 0.068(5) 0.108(7) 0.116(6) 0.024(5) 0.058(5) 0.022(5)
C47 0.057(4) 0.084(5) 0.062(4) 0.008(3) 0.029(3) 0.002(4)
B3 0.049(4) 0.040(4) 0.044(3) -0.010(3) 0.013(3) 0.001(3)
B4 0.040(3) 0.050(4) 0.053(4) -0.006(3) 0.015(3) -0.001(3)
B5 0.034(3) 0.052(4) 0.062(4) -0.015(3) 0.006(3) -0.004(3)
B6 0.048(4) 0.086(6) 0.051(4) -0.002(4) -0.006(3) 0.007(4)
B7 0.053(4) 0.050(4) 0.063(4) -0.001(3) 0.013(3) 0.011(4)
B8 0.049(4) 0.056(5) 0.067(4) -0.007(3) 0.028(3) 0.006(4)
B9 0.034(4) 0.059(5) 0.081(5) -0.008(4) 0.010(3) -0.008(3)
B10 0.040(4) 0.084(6) 0.065(4) -0.024(4) 0.001(3) -0.007(4)
B11 0.036(4) 0.070(6) 0.077(5) 0.005(4) 0.003(3) 0.007(4)

loop_
_atom_type_symbol
_atom_type_description
_atom_type_scat_dispersion_real
_atom_type_scat_dispersion_imag
_atom_type_scat_source
C C 0.0033 0.0016 'International Tables Vol C Tables 4.2.6.8 and 6.1.1.4'
H H 0.0000 0.0000 'International Tables Vol C Tables 4.2.6.8 and 6.1.1.4'
B B 0.0013 0.0007 'International Tables Vol C Tables 4.2.6.8 and 6.1.1.4'
N N 0.0061 0.0033 'International Tables Vol C Tables 4.2.6.8 and 6.1.1.4'
O O 0.0106 0.0060 'International Tables Vol C Tables 4.2.6.8 and 6.1.1.4'
Y Y -2.7962 3.5667 'International Tables Vol C Tables 4.2.6.8 and 6.1.1.4'

loop_
_geom_angle_atom_site_label_1
_geom_angle_atom_site_label_2
_geom_angle_atom_site_label_3
_geom_angle
O3 Y1 O2 71.78(12)
O3 Y1 O4 80.99(13)
O2 Y1 O4 139.86(13)
O3 Y1 O5 93.56(13)
O2 Y1 O5 79.88(14)
O4 Y1 O5 72.84(14)
O3 Y1 O1 148.23(13)
O2 Y1 O1 76.99(12)
O4 Y1 O1 121.76(13)
O5 Y1 O1 75.11(12)
O3 Y1 B3 95.45(16)
O2 Y1 B3 83.40(17)
O4 Y1 B3 129.01(17)
O5 Y1 B3 157.47(18)
O1 Y1 B3 86.52(16)
O3 Y1 B4 92.40(17)
O2 Y1 B4 118.77(17)
O4 Y1 B4 90.69(18)
O5 Y1 B4 161.35(18)
O1 Y1 B4 107.85(17)
B3 Y1 B4 38.4(2)
O3 Y1 B5 124.88(17)
O2 Y1 B5 141.86(19)
O4 Y1 B5 78.13(19)
O5 Y1 B5 126.68(17)
O1 Y1 B5 84.03(17)
B3 Y1 B5 62.5(2)
B4 Y1 B5 38.2(2)
O3 Y1 C2 128.84(15)
O2 Y1 C2 84.17(14)
O4 Y1 C2 135.85(15)
O5 Y1 C2 126.39(14)
O1 Y1 C2 51.43(14)
B3 Y1 C2 36.02(17)
B4 Y1 C2 60.57(19)
B5 Y1 C2 58.39(19)
O3 Y1 C1 151.17(15)
O2 Y1 C1 113.64(15)
O4 Y1 C1 104.52(16)
O5 Y1 C1 115.19(14)
O1 Y1 C1 51.01(14)
B3 Y1 C1 58.77(17)
B4 Y1 C1 59.66(19)
B5 Y1 C1 34.5(2)
C2 Y1 C1 33.09(16)
C12 O1 C11 104.3(4)
C12 O1 Y1 93.3(3)
C11 O1 Y1 94.8(3)
C13 O2 Y1 137.6(3)
C31 O3 Y1 141.0(3)
C20 N1 C22 113.7(6)
C20 N1 C21 114.5(6)
C22 N1 C21 111.4(6)
C13 N2 C31 124.7(4)
C13 N2 C23 117.2(4)
C31 N2 C23 118.1(4)
C31 N3 C32 118.6(5)
C11 C1 C2 104.2(5)
C11 C1 B5 127.0(5)
C2 C1 B5 112.0(4)
C11 C1 B10 131.2(5)
C2 C1 B10 113.3(5)
B5 C1 B10 65.2(4)
C11 C1 B6 114.0(5)
C2 C1 B6 64.0(4)
B5 C1 B6 116.3(5)
B10 C1 B6 61.6(4)
C11 C1 Y1 86.8(3)
C2 C1 Y1 71.5(3)
B5 C1 Y1 70.3(3)
B10 C1 Y1 133.5(4)
B6 C1 Y1 134.1(4)
C12 C2 C1 103.9(4)
C12 C2 B3 130.3(4)
C1 C2 B3 111.0(4)
C12 C2 B7 131.0(5)
C1 C2 B7 112.4(5)
B3 C2 B7 64.1(4)
C12 C2 B6 112.3(4)
C1 C2 B6 62.3(4)
B3 C2 B6 114.9(5)
B7 C2 B6 62.2(4)
C12 C2 Y1 87.4(3)
C1 C2 Y1 75.4(3)
B3 C2 Y1 69.2(3)
B7 C2 Y1 132.3(3)
B6 C2 Y1 136.2(4)
O1 C11 C1 101.8(4)
O1 C12 C2 101.7(4)
O2 C13 N2 122.7(5)
O2 C13 C14 118.7(4)
N2 C13 C14 118.6(4)
C15 C14 C13 112.5(4)
C16 C15 C20 119.8(5)
C16 C15 C14 119.2(5)
C20 C15 C14 121.0(5)
C15 C16 C17 121.2(7)
C18 C17 C16 119.2(7)
C17 C18 C19 121.4(6)
C18 C19 C20 119.7(7)
C15 C20 C19 118.4(6)
C15 C20 N1 119.2(5)
C19 C20 N1 122.4(6)
C24 C23 C28 123.6(5)
C24 C23 N2 118.4(5)
C28 C23 N2 117.9(5)
C23 C24 C25 117.4(6)
C23 C24 C30 123.2(6)
C25 C24 C30 119.4(6)
C26 C25 C24 120.4(7)
C27 C26 C25 121.0(6)
C26 C27 C28 121.2(7)
C23 C28 C27 116.3(6)
C23 C28 C29 122.4(5)
C27 C28 C29 121.2(6)
N3 C31 O3 128.7(5)
N3 C31 N2 114.6(4)
O3 C31 N2 116.7(4)
C33 C32 C37 120.0(7)
C33 C32 N3 119.0(7)
C37 C32 N3 120.9(6)
C32 C33 C34 118.2(9)
C32 C33 C39 120.7(7)
C34 C33 C39 121.0(9)
C35 C34 C33 121.9(10)
C34 C35 C36 119.3(9)
C35 C36 C37 121.4(10)
C36 C37 C32 119.1(8)
C36 C37 C38 120.8(9)
C32 C37 C38 120.1(6)
C43 O4 C40 108.9(5)
C43 O4 Y1 126.9(4)
C40 O4 Y1 122.2(4)
O4 C40 C41 100.1(9)
O4 C40 C41' 98.6(11)
C41 C40 C41' 42.0(11)
C40 C41 C42 98.1(12)
C43 C42 C41 94.3(11)
C40 C41' C42' 97.8(14)
C43 C42' C41' 89.4(13)
O4 C43 C42 106.9(9)
O4 C43 C42' 103.0(11)
C42 C43 C42' 32.7(10)
C47 O5 C44 107.9(4)
C47 O5 Y1 131.7(3)
C44 O5 Y1 118.3(3)
C45 C44 O5 107.1(6)
C44 C45 C46 108.9(7)
C45 C46 C47 106.1(6)
O5 C47 C46 106.4(5)
C2 B3 B4 106.0(4)
C2 B3 B8 104.9(4)
B4 B3 B8 60.4(4)
C2 B3 B7 59.3(3)
B4 B3 B7 110.0(5)
B8 B3 B7 60.5(4)
C2 B3 Y1 74.8(3)
B4 B3 Y1 71.9(3)
B8 B3 Y1 130.3(4)
B7 B3 Y1 133.0(4)
B3 B4 B5 104.4(5)
B3 B4 B8 60.2(4)
B5 B4 B8 107.2(5)
B3 B4 B9 107.9(5)
B5 B4 B9 60.7(4)
B8 B4 B9 60.4(4)
B3 B4 Y1 69.7(3)
B5 B4 Y1 71.9(3)
B8 B4 Y1 128.2(4)
B9 B4 Y1 130.5(4)
C1 B5 B4 106.3(5)
C1 B5 B10 59.0(4)
B4 B5 B10 108.9(5)
C1 B5 B9 105.0(5)
B4 B5 B9 60.0(4)
B10 B5 B9 60.0(4)
C1 B5 Y1 75.2(3)
B4 B5 Y1 69.9(3)
B10 B5 Y1 132.3(5)
B9 B5 Y1 127.9(4)
C1 B6 B11 104.2(5)
C1 B6 B10 58.2(4)
B11 B6 B10 61.6(5)
C1 B6 C2 53.7(3)
B11 B6 C2 104.0(5)
B10 B6 C2 102.2(5)
C1 B6 B7 101.8(5)
B11 B6 B7 61.4(4)
B10 B6 B7 109.6(6)
C2 B6 B7 57.8(4)
C2 B7 B6 60.0(4)
C2 B7 B8 101.8(5)
B6 B7 B8 106.0(6)
C2 B7 B3 56.6(3)
B6 B7 B3 107.0(5)
B8 B7 B3 59.0(4)
C2 B7 B11 103.1(5)
B6 B7 B11 57.9(4)
B8 B7 B11 60.0(4)
B3 B7 B11 106.6(5)
B3 B8 B4 59.4(4)
B3 B8 B9 107.0(5)
B4 B8 B9 60.1(4)
B3 B8 B7 60.5(4)
B4 B8 B7 109.3(5)
B9 B8 B7 109.1(5)
B3 B8 B11 108.0(5)
B4 B8 B11 109.4(5)
B9 B8 B11 60.9(4)
B7 B8 B11 60.3(4)
B4 B9 B8 59.5(4)
B4 B9 B10 108.4(5)
B8 B9 B10 107.0(6)
B4 B9 B5 59.3(4)
B8 B9 B5 105.5(5)
B10 B9 B5 60.0(4)
B4 B9 B11 108.1(5)
B8 B9 B11 59.9(4)
B10 B9 B11 59.5(5)
B5 B9 B11 106.5(5)
C1 B10 B6 60.2(4)
C1 B10 B11 103.6(5)
B6 B10 B11 58.9(5)
C1 B10 B9 102.5(5)
B6 B10 B9 108.2(5)
B11 B10 B9 60.9(4)
C1 B10 B5 55.7(4)
B6 B10 B5 107.3(5)
B11 B10 B5 107.7(5)
B9 B10 B5 60.0(4)
B6 B11 B10 59.5(5)
B6 B11 B8 108.0(5)
B10 B11 B8 106.6(5)
B6 B11 B7 60.7(4)
B10 B11 B7 107.5(5)
B8 B11 B7 59.8(4)
B6 B11 B9 107.7(5)
B10 B11 B9 59.6(4)
B8 B11 B9 59.2(4)
B7 B11 B9 107.4(5)

loop_
_geom_bond_atom_site_label_1
_geom_bond_atom_site_label_2
_geom_bond_distance
Y1 O3 2.154(3)
Y1 O2 2.289(3)
Y1 O4 2.361(4)
Y1 O5 2.395(4)
Y1 O1 2.603(3)
Y1 B3 2.636(6)
Y1 B4 2.671(6)
Y1 B5 2.703(6)
Y1 C2 2.721(5)
Y1 C1 2.776(5)
O1 C12 1.458(7)
O1 C11 1.463(7)
O2 C13 1.248(5)
O3 C31 1.286(6)
N1 C20 1.439(8)
N1 C22 1.452(9)
N1 C21 1.471(9)
N2 C13 1.357(6)
N2 C31 1.454(7)
N2 C23 1.467(6)
N3 C31 1.264(6)
N3 C32 1.414(8)
C1 C11 1.527(8)
C1 C2 1.566(8)
C1 B5 1.625(9)
C1 B10 1.686(9)
C1 B6 1.722(10)
C2 C12 1.524(7)
C2 B3 1.658(8)
C2 B7 1.708(9)
C2 B6 1.747(8)
C13 C14 1.501(7)
C14 C15 1.498(7)
C15 C16 1.378(8)
C15 C20 1.397(8)
C16 C17 1.388(9)
C17 C18 1.354(11)
C18 C19 1.389(11)
C19 C20 1.408(8)
C23 C24 1.381(8)
C23 C28 1.394(8)
C24 C25 1.390(9)
C24 C30 1.487(9)
C25 C26 1.385(11)
C26 C27 1.350(10)
C27 C28 1.407(9)
C28 C29 1.484(9)
C32 C33 1.382(10)
C32 C37 1.390(10)
C33 C34 1.401(11)
C33 C39 1.505(12)
C34 C35 1.345(13)
C35 C36 1.362(14)
C36 C37 1.380(10)
C37 C38 1.493(11)
O4 C43 1.447(6)
O4 C40 1.448(6)
C40 C41 1.527(9)
C40 C41' 1.533(10)
C41 C42 1.606(10)
C42 C43 1.509(9)
C41' C42' 1.578(10)
C42' C43 1.534(10)
O5 C47 1.435(6)
O5 C44 1.464(7)
C44 C45 1.396(10)
C45 C46 1.438(10)
C46 C47 1.483(9)
B3 B4 1.745(9)
B3 B8 1.760(9)
B3 B7 1.787(9)
B4 B5 1.760(9)
B4 B8 1.762(10)
B4 B9 1.774(9)
B5 B10 1.785(10)
B5 B9 1.786(10)
B6 B11 1.733(11)
B6 B10 1.744(12)
B6 B7 1.784(10)
B7 B8 1.786(10)
B7 B11 1.795(11)
B8 B9 1.778(11)
B8 B11 1.790(10)
B9 B10 1.785(11)
B9 B11 1.808(11)
B10 B11 1.782(11)
